data_7057878
loop_
_publ_author_name
'Zhang, Honghui'
'Liu, Rongfang'
'Liu, Jialin'
'Fan, Binbin'
'Li, Ruifeng'
'Qiao, Yan'
'Zhou, Rong'

_publ_section_title
;
 Chemoselective phosphine-catalyzed cyanoacylation of \a-dicarbonyl
 compounds: a general method for the synthesis of cyanohydrin esters with
 one quaternary stereocenter
;
_journal_issue 24
_journal_name_full 'New Journal of Chemistry'
_journal_page_first 19720
_journal_paper_doi 10.1039/C8NJ04867C
_journal_volume 42
_journal_year 2018
_chemical_formula_moiety 'C17 H11 Cl N2 O3'
_chemical_formula_sum 'C17 H11 Cl N2 O3'
_chemical_formula_weight 326.73
_space_group_crystal_system triclinic
_space_group_IT_number 2
_space_group_name_Hall '-P 1'
_space_group_name_H-M_alt 'P -1'
_symmetry_space_group_name_Hall '-P 1'
_symmetry_space_group_name_H-M 'P -1'
_atom_sites_solution_hydrogens geom
_atom_sites_solution_primary direct
_audit_creation_date 2018-05-09
_audit_creation_method
;
Olex2 1.2
(compiled 2018.04.26 svn.r3504 for OlexSys, GUI svn.r5492)
;
_audit_update_record
;
2018-07-25 deposited with the CCDC.
2018-11-01 downloaded from the CCDC.
;
_cell_angle_alpha 99.73(3)
_cell_angle_beta 96.54(3)
_cell_angle_gamma 97.78(3)
_cell_formula_units_Z 2
_cell_length_a 8.0653(16)
_cell_length_b 8.4613(17)
_cell_length_c 12.124(2)
_cell_measurement_reflns_used 2398
_cell_measurement_temperature 113
_cell_measurement_theta_max 28.0470
_cell_measurement_theta_min 2.4733
_cell_volume 800.0(3)
_computing_molecular_graphics 'Olex2 (Dolomanov et al., 2009)'
_computing_publication_material 'Olex2 (Dolomanov et al., 2009)'
_computing_structure_refinement 'ShelXL (Sheldrick, 2015)'
_computing_structure_solution 'ShelXS (Sheldrick, 2008)'
_diffrn_ambient_temperature 113
_diffrn_measured_fraction_theta_full 0.997
_diffrn_measured_fraction_theta_max 0.993
_diffrn_measurement_device_type 'Rigaku Saturn 70'
_diffrn_measurement_method '\w scans'
_diffrn_radiation_monochromator confocal
_diffrn_radiation_type MoK\a
_diffrn_radiation_wavelength 0.71073
_diffrn_reflns_av_R_equivalents 0.0356
_diffrn_reflns_av_unetI/netI 0.0471
_diffrn_reflns_Laue_measured_fraction_full 0.997
_diffrn_reflns_Laue_measured_fraction_max 0.993
_diffrn_reflns_limit_h_max 10
_diffrn_reflns_limit_h_min -10
_diffrn_reflns_limit_k_max 11
_diffrn_reflns_limit_k_min -10
_diffrn_reflns_limit_l_max 15
_diffrn_reflns_limit_l_min -15
_diffrn_reflns_number 9464
_diffrn_reflns_point_group_measured_fraction_full 0.997
_diffrn_reflns_point_group_measured_fraction_max 0.993
_diffrn_reflns_theta_full 25.242
_diffrn_reflns_theta_max 27.845
_diffrn_reflns_theta_min 2.473
_diffrn_standards_decay_% 0
_diffrn_standards_interval_count 0
_diffrn_standards_interval_time 0
_diffrn_standards_number 0
_exptl_absorpt_coefficient_mu 0.254
_exptl_absorpt_correction_T_max 1.0000
_exptl_absorpt_correction_T_min 0.8631
_exptl_absorpt_correction_type multi-scan
_exptl_absorpt_process_details CrystalClear
_exptl_crystal_colour colourless
_exptl_crystal_density_diffrn 1.356
_exptl_crystal_description prism
_exptl_crystal_F_000 336
_exptl_crystal_size_max 0.26
_exptl_crystal_size_mid 0.22
_exptl_crystal_size_min 0.2
_refine_diff_density_max 0.242
_refine_diff_density_min -0.287
_refine_diff_density_rms 0.046
_refine_ls_extinction_coef 0.079(9)
_refine_ls_extinction_expression Fc^*^=kFc[1+0.001xFc^2^\l^3^/sin(2\q)]^-1/4^
_refine_ls_extinction_method 'SHELXL-2017/1 (Sheldrick 2017)'
_refine_ls_goodness_of_fit_ref 1.031
_refine_ls_hydrogen_treatment constr
_refine_ls_matrix_type full
_refine_ls_number_parameters 210
_refine_ls_number_reflns 3763
_refine_ls_number_restraints 0
_refine_ls_restrained_S_all 1.031
_refine_ls_R_factor_all 0.0576
_refine_ls_R_factor_gt 0.0398
_refine_ls_shift/su_max 0.005
_refine_ls_shift/su_mean 0.001
_refine_ls_structure_factor_coef Fsqd
_refine_ls_weighting_details 'w=1/[\s^2^(Fo^2^)+(0.0635P)^2^] where P=(Fo^2^+2Fc^2^)/3'
_refine_ls_weighting_scheme calc
_refine_ls_wR_factor_gt 0.1048
_refine_ls_wR_factor_ref 0.1140
_reflns_Friedel_coverage 0.000
_reflns_number_gt 2581
_reflns_number_total 3763
_reflns_threshold_expression 'I > 2\s(I)'
_cod_data_source_file c8nj04867c2.cif
_cod_data_source_block shelxl
_cod_depositor_comments 'Adding full bibliography for 7057878.cif.'
_cod_database_code 7057878
_shelx_shelxl_version_number 2017/1
_shelx_space_group_comment
;
The symmetry employed for this shelxl refinement is uniquely defined
by the following loop, which should always be used as a source of
symmetry information in preference to the above space-group names.
They are only intended as comments.
;
_shelx_estimated_absorpt_t_max 0.951
_shelx_estimated_absorpt_t_min 0.937
_olex2_refinement_description
;
1. Fixed Uiso
 At 1.2 times of:
  All C(H) groups
 At 1.5 times of:
  All C(H,H,H) groups
2.a Aromatic/amide H refined with riding coordinates:
 C5(H5), C6(H6), C8(H8), C13(H13), C14(H14), C15(H15), C16(H16), C17(H17)
2.b Idealised Me refined as rotating group:
 C9(H9A,H9B,H9C)
;
_olex2_submission_special_instructions 'No special instructions were received'

loop_
_space_group_symop_operation_xyz
'x, y, z'
'-x, -y, -z'

loop_
_atom_site_label
_atom_site_type_symbol
_atom_site_fract_x
_atom_site_fract_y
_atom_site_fract_z
_atom_site_U_iso_or_equiv
_atom_site_adp_type
_atom_site_occupancy
_atom_site_site_symmetry_order
_atom_site_calc_flag
_atom_site_refinement_flags_posn
Cl1 Cl 0.15684(5) 0.87939(6) -0.03360(4) 0.05555(19) Uani 1 1 d .
O1 O 0.97367(14) 0.62567(13) 0.14587(8) 0.0376(3) Uani 1 1 d .
O2 O 0.78851(13) 0.72347(11) 0.34145(8) 0.0314(3) Uani 1 1 d .
O3 O 0.63121(15) 0.49807(12) 0.23385(8) 0.0376(3) Uani 1 1 d .
N1 N 0.73506(15) 0.68643(14) 0.04690(9) 0.0255(3) Uani 1 1 d .
N2 N 1.0150(2) 1.05981(17) 0.30110(12) 0.0502(4) Uani 1 1 d .
C1 C 0.78760(18) 0.79611(16) 0.24214(11) 0.0274(3) Uani 1 1 d .
C2 C 0.84819(18) 0.68805(17) 0.13980(11) 0.0274(3) Uani 1 1 d .
C3 C 0.59848(17) 0.76442(16) 0.07503(11) 0.0245(3) Uani 1 1 d .
C4 C 0.62118(19) 0.83033(16) 0.19024(12) 0.0272(3) Uani 1 1 d .
C5 C 0.5026(2) 0.91451(18) 0.23617(14) 0.0365(4) Uani 1 1 d .
H5 H 0.519069 0.961480 0.314294 0.044 Uiso 1 1 calc R
C6 C 0.3585(2) 0.92958(19) 0.16636(15) 0.0412(4) Uani 1 1 d .
H6 H 0.275081 0.986497 0.196536 0.049 Uiso 1 1 calc R
C7 C 0.33751(19) 0.86108(18) 0.05266(14) 0.0350(4) Uani 1 1 d .
C8 C 0.45620(18) 0.77734(17) 0.00335(13) 0.0295(3) Uani 1 1 d .
H8 H 0.440423 0.731712 -0.074989 0.035 Uiso 1 1 calc R
C9 C 0.7510(2) 0.60635(18) -0.06706(11) 0.0309(3) Uani 1 1 d .
H9A H 0.852079 0.553831 -0.064751 0.046 Uiso 1 1 calc GR
H9B H 0.760662 0.687082 -0.116145 0.046 Uiso 1 1 calc GR
H9C H 0.650852 0.524383 -0.096774 0.046 Uiso 1 1 calc GR
C10 C 0.9155(2) 0.94541(18) 0.27785(12) 0.0334(4) Uani 1 1 d .
C11 C 0.70562(19) 0.56751(17) 0.32496(12) 0.0302(3) Uani 1 1 d .
C12 C 0.72159(19) 0.49885(18) 0.42972(12) 0.0320(4) Uani 1 1 d .
C13 C 0.8143(2) 0.58583(19) 0.53020(12) 0.0368(4) Uani 1 1 d .
H13 H 0.866980 0.694462 0.534106 0.044 Uiso 1 1 calc R
C14 C 0.8302(2) 0.5141(2) 0.62519(13) 0.0425(4) Uani 1 1 d .
H14 H 0.894148 0.573850 0.693781 0.051 Uiso 1 1 calc R
C15 C 0.7538(3) 0.3573(2) 0.62019(14) 0.0546(5) Uani 1 1 d .
H15 H 0.766038 0.307849 0.684772 0.065 Uiso 1 1 calc R
C16 C 0.6586(3) 0.2718(2) 0.52028(17) 0.0807(8) Uani 1 1 d .
H16 H 0.603723 0.164126 0.517115 0.097 Uiso 1 1 calc R
C17 C 0.6428(3) 0.3419(2) 0.42485(15) 0.0612(6) Uani 1 1 d .
H17 H 0.578037 0.282199 0.356522 0.073 Uiso 1 1 calc R

loop_
_atom_site_aniso_label
_atom_site_aniso_U_11
_atom_site_aniso_U_22
_atom_site_aniso_U_33
_atom_site_aniso_U_23
_atom_site_aniso_U_13
_atom_site_aniso_U_12
Cl1 0.0264(2) 0.0594(3) 0.0906(4) 0.0423(3) 0.0028(2) 0.01034(19)
O1 0.0337(6) 0.0470(7) 0.0327(6) 0.0050(5) -0.0017(5) 0.0171(5)
O2 0.0411(6) 0.0287(6) 0.0216(5) 0.0043(4) 0.0003(4) -0.0006(5)
O3 0.0481(7) 0.0337(6) 0.0253(6) 0.0047(4) -0.0072(5) -0.0021(5)
N1 0.0259(6) 0.0283(6) 0.0215(6) 0.0023(5) 0.0006(5) 0.0068(5)
N2 0.0525(10) 0.0420(8) 0.0475(9) -0.0019(7) 0.0058(7) -0.0087(7)
C1 0.0311(8) 0.0264(7) 0.0234(7) 0.0042(6) 0.0019(6) 0.0019(6)
C2 0.0289(8) 0.0280(8) 0.0248(7) 0.0046(6) 0.0020(6) 0.0048(6)
C3 0.0248(7) 0.0210(7) 0.0286(7) 0.0070(5) 0.0052(6) 0.0021(5)
C4 0.0299(7) 0.0240(7) 0.0291(7) 0.0071(6) 0.0074(6) 0.0042(6)
C5 0.0436(10) 0.0297(8) 0.0403(9) 0.0089(7) 0.0176(7) 0.0072(7)
C6 0.0374(9) 0.0343(9) 0.0629(11) 0.0202(8) 0.0243(8) 0.0158(7)
C7 0.0248(7) 0.0303(8) 0.0552(10) 0.0222(7) 0.0073(7) 0.0044(6)
C8 0.0256(7) 0.0283(8) 0.0361(8) 0.0130(6) 0.0025(6) 0.0018(6)
C9 0.0335(8) 0.0353(8) 0.0219(7) 0.0004(6) 0.0024(6) 0.0065(6)
C10 0.0395(9) 0.0328(9) 0.0259(8) 0.0015(6) 0.0060(6) 0.0031(7)
C11 0.0335(8) 0.0279(8) 0.0270(8) 0.0029(6) 0.0009(6) 0.0028(6)
C12 0.0349(8) 0.0337(8) 0.0262(8) 0.0072(6) -0.0006(6) 0.0028(7)
C13 0.0433(9) 0.0372(9) 0.0269(8) 0.0044(6) 0.0010(7) 0.0005(7)
C14 0.0457(10) 0.0524(10) 0.0264(8) 0.0087(7) -0.0014(7) 0.0010(8)
C15 0.0665(13) 0.0616(12) 0.0345(10) 0.0237(8) -0.0048(9) -0.0021(10)
C16 0.126(2) 0.0498(12) 0.0503(12) 0.0258(10) -0.0232(13) -0.0328(13)
C17 0.0912(17) 0.0438(11) 0.0350(10) 0.0126(8) -0.0190(10) -0.0204(10)

loop_
_atom_type_symbol
_atom_type_description
_atom_type_scat_dispersion_real
_atom_type_scat_dispersion_imag
_atom_type_scat_source
C C 0.0033 0.0016 'International Tables Vol C Tables 4.2.6.8 and 6.1.1.4'
H H 0.0000 0.0000 'International Tables Vol C Tables 4.2.6.8 and 6.1.1.4'
Cl Cl 0.1484 0.1585 'International Tables Vol C Tables 4.2.6.8 and 6.1.1.4'
N N 0.0061 0.0033 'International Tables Vol C Tables 4.2.6.8 and 6.1.1.4'
O O 0.0106 0.0060 'International Tables Vol C Tables 4.2.6.8 and 6.1.1.4'

loop_
_geom_angle_atom_site_label_1
_geom_angle_atom_site_label_2
_geom_angle_atom_site_label_3
_geom_angle
C11 O2 C1 115.58(10)
C2 N1 C3 111.83(11)
C2 N1 C9 123.74(12)
C3 N1 C9 124.37(11)
O2 C1 C2 113.19(11)
O2 C1 C4 117.43(12)
O2 C1 C10 103.97(11)
C4 C1 C2 102.59(11)
C10 C1 C2 107.13(12)
C10 C1 C4 112.35(12)
O1 C2 N1 128.67(13)
O1 C2 C1 124.86(13)
N1 C2 C1 106.44(12)
C4 C3 N1 110.62(12)
C8 C3 N1 127.48(13)
C8 C3 C4 121.90(13)
C3 C4 C1 108.11(12)
C5 C4 C1 131.45(14)
C5 C4 C3 120.41(14)
C4 C5 H5 120.5
C4 C5 C6 119.01(15)
C6 C5 H5 120.5
C5 C6 H6 120.2
C7 C6 C5 119.54(15)
C7 C6 H6 120.2
C6 C7 Cl1 119.23(12)
C6 C7 C8 122.83(15)
C8 C7 Cl1 117.94(13)
C3 C8 C7 116.30(14)
C3 C8 H8 121.9
C7 C8 H8 121.9
N1 C9 H9A 109.5
N1 C9 H9B 109.5
N1 C9 H9C 109.5
H9A C9 H9B 109.5
H9A C9 H9C 109.5
H9B C9 H9C 109.5
N2 C10 C1 177.36(16)
O2 C11 C12 112.02(12)
O3 C11 O2 121.90(13)
O3 C11 C12 126.08(14)
C13 C12 C11 122.23(14)
C17 C12 C11 117.95(14)
C17 C12 C13 119.82(15)
C12 C13 H13 120.0
C12 C13 C14 120.07(15)
C14 C13 H13 120.0
C13 C14 H14 119.9
C15 C14 C13 120.24(15)
C15 C14 H14 119.9
C14 C15 H15 120.2
C14 C15 C16 119.55(17)
C16 C15 H15 120.2
C15 C16 H16 119.7
C15 C16 C17 120.65(18)
C17 C16 H16 119.7
C12 C17 C16 119.66(16)
C12 C17 H17 120.2
C16 C17 H17 120.2

loop_
_geom_bond_atom_site_label_1
_geom_bond_atom_site_label_2
_geom_bond_distance
Cl1 C7 1.7349(16)
O1 C2 1.2038(17)
O2 C1 1.4412(17)
O2 C11 1.3674(17)
O3 C11 1.2082(17)
N1 C2 1.3633(17)
N1 C3 1.4041(17)
N1 C9 1.4601(17)
N2 C10 1.143(2)
C1 C2 1.578(2)
C1 C4 1.502(2)
C1 C10 1.486(2)
C3 C4 1.395(2)
C3 C8 1.3868(19)
C4 C5 1.380(2)
C5 H5 0.9500
C5 C6 1.391(2)
C6 H6 0.9500
C6 C7 1.384(2)
C7 C8 1.395(2)
C8 H8 0.9500
C9 H9A 0.9800
C9 H9B 0.9800
C9 H9C 0.9800
C11 C12 1.483(2)
C12 C13 1.388(2)
C12 C17 1.381(2)
C13 H13 0.9500
C13 C14 1.391(2)
C14 H14 0.9500
C14 C15 1.374(3)
C15 H15 0.9500
C15 C16 1.386(3)
C16 H16 0.9500
C16 C17 1.387(2)
C17 H17 0.9500

loop_
_geom_torsion_atom_site_label_1
_geom_torsion_atom_site_label_2
_geom_torsion_atom_site_label_3
_geom_torsion_atom_site_label_4
_geom_torsion
Cl1 C7 C8 C3 -179.65(10)
O2 C1 C2 O1 -48.21(19)
O2 C1 C2 N1 133.83(12)
O2 C1 C4 C3 -129.22(12)
O2 C1 C4 C5 53.1(2)
O2 C11 C12 C13 -1.4(2)
O2 C11 C12 C17 179.69(16)
O3 C11 C12 C13 177.90(16)
O3 C11 C12 C17 -1.1(3)
N1 C3 C4 C1 1.18(15)
N1 C3 C4 C5 179.20(13)
N1 C3 C8 C7 179.72(13)
C1 O2 C11 O3 -2.8(2)
C1 O2 C11 C12 176.53(12)
C1 C4 C5 C6 178.87(14)
C2 N1 C3 C4 3.31(16)
C2 N1 C3 C8 -175.99(13)
C2 C1 C4 C3 -4.43(14)
C2 C1 C4 C5 177.84(15)
C3 N1 C2 O1 176.11(14)
C3 N1 C2 C1 -6.03(15)
C3 C4 C5 C6 1.4(2)
C4 C1 C2 O1 -175.74(14)
C4 C1 C2 N1 6.30(14)
C4 C3 C8 C7 0.5(2)
C4 C5 C6 C7 -0.4(2)
C5 C6 C7 Cl1 179.61(11)
C5 C6 C7 C8 -0.6(2)
C6 C7 C8 C3 0.5(2)
C8 C3 C4 C1 -179.47(12)
C8 C3 C4 C5 -1.4(2)
C9 N1 C2 O1 -1.2(2)
C9 N1 C2 C1 176.64(12)
C9 N1 C3 C4 -179.38(13)
C9 N1 C3 C8 1.3(2)
C10 C1 C2 O1 65.80(18)
C10 C1 C2 N1 -112.16(13)
C10 C1 C4 C3 110.29(13)
C10 C1 C4 C5 -67.4(2)
C11 O2 C1 C2 -51.72(16)
C11 O2 C1 C4 67.59(16)
C11 O2 C1 C10 -167.62(12)
C11 C12 C13 C14 -177.83(15)
C11 C12 C17 C16 178.2(2)
C12 C13 C14 C15 -0.3(3)
C13 C12 C17 C16 -0.7(3)
C13 C14 C15 C16 -0.9(3)
C14 C15 C16 C17 1.3(4)
C15 C16 C17 C12 -0.5(4)
C17 C12 C13 C14 1.1(3)
